data_4116953
loop_
_publ_author_name
'Roger C. Helgeson'
'Carolyn B. Knobler'
'Donald J. Cram'

_publ_section_title
;
 Correlations of Structure with Binding Ability Involving Nine
 Hemicarcerand Hosts and Twenty-Four Guests1
;
_journal_name_full 'Journal of the American Chemical Society'
_journal_page_first 3229
_journal_page_last 3244
_journal_paper_doi 10.1021/ja963379r
_journal_volume 119
_journal_year 1997
_chemical_formula_sum 'C184 H218 O29'
_chemical_formula_weight 2893.58
_chemical_name_common 'EE, 4-MeC6H4OMe'
_chemical_name_systematic
; 
 ? 
;
_space_group_IT_number 2
_symmetry_cell_setting triclinic
_symmetry_space_group_name_Hall '-P 1'
_symmetry_space_group_name_H-M 'P -1'
_atom_sites_solution_hydrogens geom
_atom_sites_solution_primary direct
_atom_sites_solution_secondary difmap
_audit_creation_method SHELXL
_cell_angle_alpha 104.081(9)
_cell_angle_beta 117.785(10)
_cell_angle_gamma 102.197(10)
_cell_formula_units_Z 1
_cell_length_a 16.827(5)
_cell_length_b 18.611(6)
_cell_length_c 16.242(5)
_cell_measurement_reflns_used 52
_cell_measurement_temperature 298(2)
_cell_measurement_theta_max 19.1
_cell_measurement_theta_min 8.3
_cell_volume 4040(2)
_computing_data_collection 'UCLA Crystallographic Package'
_computing_molecular_graphics PLUTO
_computing_structure_refinement 'SHELXL-93 (Sheldrick, 1993)'
_computing_structure_solution 'SHELXS-86 (Sheldrick, 1990)'
_diffrn_ambient_temperature 298(2)
_diffrn_measurement_device 'SYNTEX diffractometer'
_diffrn_measurement_method 'theta-2theta scans'
_diffrn_radiation_monochromator graphite
_diffrn_radiation_source 'fine-focus sealed tube'
_diffrn_radiation_type CuK\a
_diffrn_radiation_wavelength 1.54184
_diffrn_reflns_av_R_equivalents 0.0000
_diffrn_reflns_av_sigmaI/netI 0.0857
_diffrn_reflns_limit_h_max 18
_diffrn_reflns_limit_h_min 0
_diffrn_reflns_limit_k_max 19
_diffrn_reflns_limit_k_min -20
_diffrn_reflns_limit_l_max 15
_diffrn_reflns_limit_l_min -17
_diffrn_reflns_number 11093
_diffrn_reflns_theta_max 57.50
_diffrn_reflns_theta_min 2.64
_diffrn_standards_interval_count 97
_diffrn_standards_number 3
_exptl_absorpt_coefficient_mu 0.631
_exptl_crystal_colour colorless
_exptl_crystal_density_diffrn 1.189
_exptl_crystal_description parallepiped
_exptl_crystal_F_000 1554
_exptl_crystal_size_max 0.40
_exptl_crystal_size_mid 0.35
_exptl_crystal_size_min 0.10
_refine_diff_density_max 0.746
_refine_diff_density_min -0.584
_refine_diff_density_rms 0.085
_refine_ls_extinction_coef 0.0024(4)
_refine_ls_extinction_expression Fc^*^=kFc[1+0.001xFc^2^\l^3^/sin(2\q)]^-1/4^
_refine_ls_extinction_method SHELXL
_refine_ls_goodness_of_fit_all 1.030
_refine_ls_goodness_of_fit_obs 1.143
_refine_ls_matrix_type full
_refine_ls_number_parameters 444
_refine_ls_number_reflns 11093
_refine_ls_number_restraints 0
_refine_ls_restrained_S_all 1.030
_refine_ls_restrained_S_obs 1.143
_refine_ls_R_factor_all 0.1972
_refine_ls_R_factor_obs 0.1290
_refine_ls_shift/esd_max -1.589
_refine_ls_shift/esd_mean 0.069
_refine_ls_structure_factor_coef Fsqd
_refine_ls_weighting_details 'w=1/[\s^2^(Fo^2^)+(0.2450P)^2^+8.6962P] where P=(Fo^2^+2Fc^2^)/3'
_refine_ls_weighting_scheme calc
_refine_ls_wR_factor_all 0.4298
_refine_ls_wR_factor_obs 0.3520
_reflns_number_observed 5865
_reflns_number_total 11093
_reflns_observed_criterion >2sigma(I)
_cod_data_source_file ja963379r_2.cif
_cod_data_source_block structure37
_cod_depositor_comments
;
The following automatic conversions were performed:

'_refine_ls_weighting_scheme' value 'calc
w=1/[\s^2^(Fo^2^)+(0.2450P)^2^+8.6962P] where P=(Fo^2^+2Fc^2^)/3' was
changed to 'calc'. New tag '_refine_ls_weighting_details' was
created. The value of the new tag was set to
'w=1/[\s^2^(Fo^2^)+(0.2450P)^2^+8.6962P] where P=(Fo^2^+2Fc^2^)/3'.

Automatic conversion script
Id: cif_fix_values 3143 2015-03-26 13:38:13Z robertas 
;
_cod_original_cell_volume 4040.2(23)
_cod_database_code 4116953

loop_
_symmetry_equiv_pos_as_xyz
'x, y, z'
'-x, -y, -z'

loop_
_atom_site_label
_atom_site_type_symbol
_atom_site_fract_x
_atom_site_fract_y
_atom_site_fract_z
_atom_site_U_iso_or_equiv
_atom_site_thermal_displace_type
_atom_site_occupancy
_atom_site_calc_flag
_atom_site_refinement_flags
_atom_site_disorder_group
O1 O 0.1124(4) 0.0172(3) 0.9064(4) 0.0703(15) Uiso 1 d . .
C2 C 0.2038(7) 0.0816(5) 0.9780(7) 0.080(2) Uiso 1 d . .
H2A H 0.1935(7) 0.1268(5) 1.0101(7) 0.095 Uiso 1 calc R .
H2B H 0.2325(7) 0.0980(5) 0.9425(7) 0.095 Uiso 1 calc R .
C3 C 0.2737(6) 0.0598(5) 1.0588(7) 0.075(2) Uiso 1 d . .
H3A H 0.2879(6) 0.0169(5) 1.0283(7) 0.089 Uiso 1 calc R .
H3B H 0.3341(6) 0.1057(5) 1.1072(7) 0.089 Uiso 1 calc R .
O4 O 0.2284(4) 0.0346(3) 1.1093(4) 0.0699(15) Uiso 1 d . .
C5 C 0.2396(6) -0.0342(4) 1.1247(6) 0.059(2) Uiso 1 d . .
C6 C 0.1684(5) -0.1092(4) 1.0535(6) 0.058(2) Uiso 1 d . .
C7 C 0.1862(5) -0.1749(4) 1.0725(5) 0.056(2) Uiso 1 d . .
H7 H 0.1418(5) -0.2258(4) 1.0240(5) 0.067 Uiso 1 calc R .
C8 C 0.2666(5) -0.1688(4) 1.1596(5) 0.055(2) Uiso 1 d . .
C9 C 0.3315(5) -0.0920(4) 1.2322(6) 0.057(2) Uiso 1 d . .
C10 C 0.3195(6) -0.0258(5) 1.2123(6) 0.064(2) Uiso 1 d . .
O11 O 0.3915(4) 0.0501(3) 1.2808(4) 0.0675(14) Uiso 1 d . .
C12 C 0.3715(6) 0.0953(5) 1.3482(7) 0.073(2) Uiso 1 d . .
H12A H 0.3670(6) 0.0679(5) 1.3906(7) 0.088 Uiso 1 calc R .
H12B H 0.3101(6) 0.1006(5) 1.3098(7) 0.088 Uiso 1 calc R .
C13 C 0.4509(5) 0.1758(4) 1.4125(5) 0.056(2) Uiso 1 d . .
C14 C 0.4619(6) 0.2215(5) 1.5017(6) 0.073(2) Uiso 1 d . .
H14 H 0.4219(6) 0.2002(5) 1.5214(6) 0.087 Uiso 1 calc R .
C15 C 0.5306(7) 0.2971(5) 1.5604(7) 0.079(2) Uiso 1 d . .
H15 H 0.5377(7) 0.3267(5) 1.6201(7) 0.095 Uiso 1 calc R .
C16 C 0.5899(6) 0.3298(5) 1.5312(6) 0.068(2) Uiso 1 d . .
H16 H 0.6352(6) 0.3821(5) 1.5703(6) 0.082 Uiso 1 calc R .
C17 C 0.5821(5) 0.2853(4) 1.4444(6) 0.058(2) Uiso 1 d . .
C18 C 0.5109(5) 0.2090(4) 1.3850(6) 0.059(2) Uiso 1 d . .
H18 H 0.5035(5) 0.1794(4) 1.3250(6) 0.070 Uiso 1 calc R .
C19 C 0.6509(6) 0.3221(5) 1.4185(6) 0.074(2) Uiso 1 d . .
H19A H 0.6529(6) 0.3756(5) 1.4236(6) 0.089 Uiso 1 calc R .
H19B H 0.7157(6) 0.3264(5) 1.4662(6) 0.089 Uiso 1 calc R .
O20 O 0.6207(4) 0.2745(3) 1.3183(4) 0.0686(15) Uiso 1 d . .
O21 O 0.4026(4) -0.0825(3) 1.3292(4) 0.0717(15) Uiso 1 d . .
C22 C 0.5026(7) -0.0506(6) 1.3606(7) 0.087(3) Uiso 1 d . .
H22A H 0.5435(7) -0.0499(6) 1.4273(7) 0.105 Uiso 1 calc R .
H22B H 0.5195(7) 0.0041(6) 1.3657(7) 0.105 Uiso 1 calc R .
C23 C 0.5217(7) -0.0967(5) 1.2911(7) 0.075(2) Uiso 1 d . .
H23A H 0.5905(7) -0.0761(5) 1.3175(7) 0.090 Uiso 1 calc R .
H23B H 0.4868(7) -0.0930(5) 1.2260(7) 0.090 Uiso 1 calc R .
O24 O 0.4894(4) -0.1806(3) 1.2791(4) 0.0686(14) Uiso 1 d . .
C25 C 0.4384(5) -0.2346(4) 1.1797(6) 0.058(2) Uiso 1 d . .
C26 C 0.3362(5) -0.2704(4) 1.1256(5) 0.054(2) Uiso 1 d . .
C27 C 0.2892(5) -0.3253(4) 1.0272(5) 0.055(2) Uiso 1 d . .
H27 H 0.2219(5) -0.3498(4) 0.9901(5) 0.066 Uiso 1 calc R .
C28 C 0.3376(5) -0.3459(4) 0.9805(6) 0.057(2) Uiso 1 d . .
C29 C 0.4380(5) -0.3075(4) 1.0366(6) 0.056(2) Uiso 1 d . .
C30 C 0.4877(5) -0.2528(4) 1.1350(5) 0.056(2) Uiso 1 d . .
O31 O 0.5870(4) -0.2117(3) 1.1872(4) 0.0641(14) Uiso 1 d . .
C32 C 0.6423(6) -0.2483(5) 1.2469(6) 0.069(2) Uiso 1 d . .
H32A H 0.6253(6) -0.3028(5) 1.2043(6) 0.083 Uiso 1 calc R .
H32B H 0.6279(6) -0.2500(5) 1.2978(6) 0.083 Uiso 1 calc R .
C33 C 0.7479(5) -0.2019(4) 1.2972(5) 0.056(2) Uiso 1 d . .
C34 C 0.8141(6) -0.2294(5) 1.3594(6) 0.070(2) Uiso 1 d . .
H34 H 0.7916(6) -0.2753(5) 1.3681(6) 0.084 Uiso 1 calc R .
C35 C 0.9119(6) -0.1890(5) 1.4072(7) 0.074(2) Uiso 1 d . .
H35 H 0.9554(6) -0.2067(5) 1.4500(7) 0.088 Uiso 1 calc R .
C36 C 0.9462(7) -0.1225(5) 1.3925(6) 0.073(2) Uiso 1 d . .
H36 H 1.0127(7) -0.0955(5) 1.4251(6) 0.087 Uiso 1 calc R .
C37 C 0.8821(5) -0.0958(4) 1.3293(5) 0.054(2) Uiso 1 d . .
C38 C 0.7844(5) -0.1359(4) 1.2829(5) 0.056(2) Uiso 1 d . .
H38 H 0.7413(5) -0.1178(4) 1.2404(5) 0.067 Uiso 1 calc R .
C39 C 0.9234(6) -0.0246(5) 1.3141(6) 0.068(2) Uiso 1 d . .
H39A H 0.9617(6) 0.0219(5) 1.3777(6) 0.082 Uiso 1 calc R .
H39B H 0.9655(6) -0.0342(5) 1.2911(6) 0.082 Uiso 1 calc R .
O40 O 0.8459(4) -0.0101(3) 1.2402(4) 0.0619(13) Uiso 1 d . .
O41 O 0.4911(4) -0.3272(3) 0.9957(4) 0.0705(15) Uiso 1 d . .
C42 C 0.5178(7) -0.2711(5) 0.9570(7) 0.075(2) Uiso 1 d . .
H42A H 0.5859(7) -0.2368(5) 1.0035(7) 0.091 Uiso 1 calc R .
H42B H 0.4799(7) -0.2377(5) 0.9500(7) 0.091 Uiso 1 calc R .
C43 C 0.4990(7) -0.3170(5) 0.8558(7) 0.080(2) Uiso 1 d . .
H43A H 0.5122(7) -0.2798(5) 0.8269(7) 0.096 Uiso 1 calc R .
H43B H 0.5431(7) -0.3450(5) 0.8651(7) 0.096 Uiso 1 calc R .
O44 O 0.4010(4) -0.3740(3) 0.7862(4) 0.074(2) Uiso 1 d . .
C45 C 0.3281(6) -0.3440(5) 0.7669(6) 0.063(2) Uiso 1 d . .
C46 C 0.2667(5) -0.3631(4) 0.7993(6) 0.058(2) Uiso 1 d . .
C47 C 0.1867(5) -0.3404(4) 0.7644(6) 0.059(2) Uiso 1 d . .
H47 H 0.1442(5) -0.3539(4) 0.7846(6) 0.071 Uiso 1 calc R .
C48 C 0.1671(5) -0.2993(4) 0.7016(5) 0.054(2) Uiso 1 d . .
C49 C 0.2347(5) -0.2762(4) 0.6776(6) 0.057(2) Uiso 1 d . .
C50 C 0.3130(6) -0.2989(5) 0.7078(6) 0.061(2) Uiso 1 d . .
O51 O 0.2222(4) -0.2315(3) 0.6189(4) 0.0720(15) Uiso 1 d . .
C52 C 0.2703(7) -0.1466(5) 0.6803(7) 0.080(2) Uiso 1 d . .
H52A H 0.3291(7) -0.1255(5) 0.6820(7) 0.096 Uiso 1 calc R .
H52B H 0.2880(7) -0.1371(5) 0.7491(7) 0.096 Uiso 1 calc R .
C53 C 0.2039(7) -0.1053(6) 0.6369(7) 0.079(2) Uiso 1 d . .
H53A H 0.2354(7) -0.0488(6) 0.6807(7) 0.095 Uiso 1 calc R .
H53B H 0.1927(7) -0.1101(6) 0.5712(7) 0.095 Uiso 1 calc R .
O54 O 0.1141(4) -0.1360(3) 0.6256(4) 0.0668(14) Uiso 1 d . .
C55 C 0.1118(5) -0.1309(4) 0.7116(5) 0.052(2) Uiso 1 d . .
C56 C 0.0905(5) -0.1997(4) 0.7293(5) 0.054(2) Uiso 1 d . .
C57 C 0.0806(5) -0.1929(4) 0.8101(5) 0.057(2) Uiso 1 d . .
H57 H 0.0671(5) -0.2383(4) 0.8234(5) 0.068 Uiso 1 calc R .
C58 C 0.0897(5) -0.1215(4) 0.8728(5) 0.056(2) Uiso 1 d . .
C59 C 0.1120(5) -0.0536(4) 0.8531(6) 0.057(2) Uiso 1 d . .
C60 C 0.1255(5) -0.0594(4) 0.7738(6) 0.058(2) Uiso 1 d . .
C61 C 0.0745(5) -0.2801(4) 0.6584(6) 0.058(2) Uiso 1 d . .
H61 H 0.0628(5) -0.2737(4) 0.5961(6) 0.070 Uiso 1 calc R .
C62 C -0.0150(5) -0.3488(5) 0.6272(6) 0.061(2) Uiso 1 d . .
H62A H -0.0096(5) -0.3534(5) 0.6876(6) 0.074 Uiso 1 calc R .
H62B H -0.0168(5) -0.3983(5) 0.5878(6) 0.074 Uiso 1 calc R .
C63 C -0.1093(6) -0.3386(5) 0.5654(7) 0.077(2) Uiso 1 d . .
H63A H -0.1090(6) -0.2909(5) 0.6067(7) 0.092 Uiso 1 calc R .
H63B H -0.1122(6) -0.3300(5) 0.5077(7) 0.092 Uiso 1 calc R .
C64 C -0.1993(7) -0.4081(6) 0.5275(8) 0.092(3) Uiso 1 d . .
H64A H -0.1968(7) -0.4166(6) 0.5851(8) 0.111 Uiso 1 calc R .
H64B H -0.1997(7) -0.4558(6) 0.4863(8) 0.111 Uiso 1 calc R .
C65 C -0.2943(9) -0.3970(7) 0.4647(10) 0.117(4) Uiso 1 d . .
H65A H -0.2932(9) -0.3490(7) 0.5062(10) 0.140 Uiso 1 calc R .
H65B H -0.2962(9) -0.3882(7) 0.4075(10) 0.140 Uiso 1 calc R .
C66 C -0.3844(12) -0.4637(10) 0.4260(12) 0.164(6) Uiso 1 d . .
H66A H -0.4391(13) -0.4498(32) 0.3912(86) 0.246 Uiso 1 calc R .
H66B H -0.3832(43) -0.4741(51) 0.4815(15) 0.246 Uiso 1 calc R .
H66C H -0.3896(48) -0.5107(23) 0.3799(76) 0.246 Uiso 1 calc R .
C67 C 0.2866(5) -0.4067(4) 0.8712(6) 0.059(2) Uiso 1 d . .
H67 H 0.3333(5) -0.4296(4) 0.8689(6) 0.071 Uiso 1 calc R .
C68 C 0.1967(6) -0.4766(5) 0.8369(6) 0.065(2) Uiso 1 d . .
H68A H 0.1459(6) -0.4573(5) 0.8311(6) 0.079 Uiso 1 calc R .
H68B H 0.2121(6) -0.4994(5) 0.8875(6) 0.079 Uiso 1 calc R .
C69 C 0.1598(8) -0.5416(6) 0.7350(8) 0.095(3) Uiso 1 d . .
H69A H 0.2113(8) -0.5604(6) 0.7419(8) 0.114 Uiso 1 calc R .
H69B H 0.1465(8) -0.5177(6) 0.6856(8) 0.114 Uiso 1 calc R .
C70 C 0.0693(11) -0.6135(9) 0.6938(12) 0.151(5) Uiso 1 d . .
H70A H 0.0586(11) -0.6522(9) 0.6337(12) 0.181 Uiso 1 calc R .
H70B H 0.0851(11) -0.6372(9) 0.7435(12) 0.181 Uiso 1 calc R .
C71 C -0.0195(16) -0.6069(13) 0.6679(16) 0.203(8) Uiso 1 d . .
H71A H -0.0144(16) -0.5748(13) 0.7283(16) 0.243 Uiso 1 calc R .
H71B H -0.0687(16) -0.6596(13) 0.6392(16) 0.243 Uiso 1 calc R .
C72 C -0.0485(20) -0.5690(16) 0.5928(20) 0.272(12) Uiso 1 d . .
H72A H -0.0735(179) -0.5304(114) 0.6111(114) 0.409 Uiso 1 calc R .
H72B H -0.0976(139) -0.6094(26) 0.5266(37) 0.409 Uiso 1 calc R .
H72C H 0.0071(46) -0.5428(136) 0.5926(146) 0.409 Uiso 1 calc R .
C73 C 0.2842(5) -0.2430(4) 1.1766(6) 0.055(2) Uiso 1 d . .
H73 H 0.3292(5) -0.2261(4) 1.2497(6) 0.067 Uiso 1 calc R .
C74 C 0.1923(5) -0.3095(4) 1.1450(6) 0.057(2) Uiso 1 d . .
H74A H 0.1558(5) -0.2857(4) 1.1670(6) 0.069 Uiso 1 calc R .
H74B H 0.1524(5) -0.3354(4) 1.0717(6) 0.069 Uiso 1 calc R .
C75 C 0.2110(6) -0.3723(5) 1.1877(6) 0.063(2) Uiso 1 d . .
H75A H 0.2532(6) -0.3919(5) 1.1717(6) 0.076 Uiso 1 calc R .
H75B H 0.2453(6) -0.3471(5) 1.2608(6) 0.076 Uiso 1 calc R .
C76 C 0.1216(6) -0.4427(5) 1.1493(6) 0.069(2) Uiso 1 d . .
H76A H 0.0741(6) -0.4227(5) 1.1532(6) 0.083 Uiso 1 calc R .
H76B H 0.0942(6) -0.4737(5) 1.0785(6) 0.083 Uiso 1 calc R .
C77 C 0.1369(6) -0.4967(5) 1.2041(7) 0.077(2) Uiso 1 d . .
H77A H 0.1572(6) -0.4674(5) 1.2732(7) 0.092 Uiso 1 calc R .
H77B H 0.1894(6) -0.5121(5) 1.2068(7) 0.092 Uiso 1 calc R .
C78 C 0.0491(8) -0.5710(7) 1.1575(9) 0.106(3) Uiso 1 d . .
H78A H 0.0617(22) -0.5992(26) 1.2016(30) 0.159 Uiso 1 calc R .
H78B H 0.0347(36) -0.6048(23) 1.0933(30) 0.159 Uiso 1 calc R .
H78C H -0.0052(16) -0.5567(7) 1.1476(57) 0.159 Uiso 1 calc R .
C79 C 0.0758(5) -0.1173(5) 0.9608(6) 0.060(2) Uiso 1 d . .
H79 H 0.0650(5) -0.0677(5) 0.9797(6) 0.072 Uiso 1 calc R .
C80 C -0.0130(6) -0.1852(5) 0.9315(6) 0.067(2) Uiso 1 d . .
H80A H -0.0056(6) -0.2353(5) 0.9098(6) 0.081 Uiso 1 calc R .
H80B H -0.0151(6) -0.1798(5) 0.9912(6) 0.081 Uiso 1 calc R .
C81 C -0.1086(7) -0.1897(6) 0.8489(7) 0.082(3) Uiso 1 d . .
H81A H -0.1063(7) -0.1920(6) 0.7897(7) 0.099 Uiso 1 calc R .
H81B H -0.1197(7) -0.1418(6) 0.8718(7) 0.099 Uiso 1 calc R .
C82 C -0.1925(8) -0.2633(6) 0.8198(8) 0.099(3) Uiso 1 d . .
H82A H -0.1805(8) -0.3108(6) 0.7973(8) 0.119 Uiso 1 calc R .
H82B H -0.1934(8) -0.2609(6) 0.8797(8) 0.119 Uiso 1 calc R .
C83 C -0.2881(10) -0.2716(8) 0.7402(11) 0.132(4) Uiso 1 d . .
H83A H -0.2866(10) -0.2695(8) 0.6818(11) 0.159 Uiso 1 calc R .
H83B H -0.3041(10) -0.2274(8) 0.7646(11) 0.159 Uiso 1 calc R .
C84 C -0.3693(12) -0.3540(9) 0.7073(12) 0.157(5) Uiso 1 d . .
H84A H -0.4309(20) -0.3590(36) 0.6537(67) 0.235 Uiso 1 calc R .
H84B H -0.3729(65) -0.3550(33) 0.7643(28) 0.235 Uiso 1 calc R .
H84C H -0.3529(49) -0.3977(10) 0.6842(91) 0.235 Uiso 1 calc R .
C1S C 0.1575(9) 0.1354(7) 1.3896(10) 0.122(4) Uiso 1 d . .
H1S1 H 0.1021(42) 0.1295(16) 1.3276(27) 0.184 Uiso 1 calc R .
H1S2 H 0.2145(30) 0.1748(16) 1.4040(73) 0.184 Uiso 1 calc R .
H1S3 H 0.1481(70) 0.1523(29) 1.4440(48) 0.184 Uiso 1 calc R .
C2S C 0.1698(7) 0.0562(5) 1.3786(7) 0.078(2) Uiso 1 d . .
C3S C 0.1356(7) -0.0011(6) 1.2884(8) 0.088(3) Uiso 1 d . .
H3S H 0.0991(7) 0.0074(6) 1.2304(8) 0.105 Uiso 1 calc R .
C4S C 0.1506(7) -0.0693(6) 1.2769(8) 0.089(3) Uiso 1 d . .
H4S H 0.1257(7) -0.1061(6) 1.2123(8) 0.107 Uiso 1 calc R .
C5S C 0.2016(6) -0.0853(5) 1.3580(7) 0.076(2) Uiso 1 d . .
C6S C 0.2391(6) -0.0321(5) 1.4538(7) 0.075(2) Uiso 1 d . .
H6S H 0.2739(6) -0.0432(5) 1.5101(7) 0.090 Uiso 1 calc R .
C7S C 0.2230(7) 0.0409(6) 1.4647(8) 0.088(3) Uiso 1 d . .
H7S H 0.2477(7) 0.0784(6) 1.5288(8) 0.106 Uiso 1 calc R .
O8S O 0.2132(6) -0.1570(5) 1.3411(6) 0.115(2) Uiso 1 d . .
C9S C 0.2871(9) -0.1678(7) 1.4266(9) 0.120(4) Uiso 1 d . .
H9S1 H 0.2843(46) -0.2216(18) 1.4048(20) 0.180 Uiso 1 calc R .
H9S2 H 0.2753(40) -0.1581(55) 1.4799(29) 0.180 Uiso 1 calc R .
H9S3 H 0.3502(10) -0.1309(39) 1.4511(46) 0.180 Uiso 1 calc R .
C1G C 0.4100(9) -0.0407(7) 0.9624(11) 0.077(6) Uiso 0.50 d PG .
C2G C 0.3999(7) 0.0173(8) 0.9225(9) 0.094(6) Uiso 0.50 d PG .
C3G C 0.4815(10) 0.0753(6) 0.9430(9) 0.080(5) Uiso 0.50 d PG .
C4G C 0.5732(8) 0.0753(6) 1.0035(9) 0.063(4) Uiso 0.50 d PG .
C5G C 0.5832(8) 0.0172(9) 1.0434(10) 0.103(7) Uiso 0.50 d PG .
C6G C 0.5017(11) -0.0408(8) 1.0229(11) 0.086(5) Uiso 0.50 d PG .
O7G O 0.3227(12) -0.0994(10) 0.9362(12) 0.116(5) Uiso 0.50 d P .
C8G C 0.3360(8) -0.1487(6) 0.9770(8) 0.094(3) Uiso 1 d . .
C1Z C 0.6728(19) 0.5239(13) -0.1066(15) 0.177(13) Uiso 0.50 d PG 1
C2Z C 0.7656(18) 0.5818(17) -0.0554(20) 0.162(15) Uiso 0.50 d PG 1
C3Z C 0.7996(13) 0.6462(14) 0.0330(18) 0.150(11) Uiso 0.50 d PG 1
C4Z C 0.7408(16) 0.6528(12) 0.0702(15) 0.114(8) Uiso 0.50 d PG 1
C5Z C 0.6480(15) 0.5949(14) 0.0191(17) 0.127(10) Uiso 0.50 d PG 1
C6Z C 0.6140(14) 0.5305(12) -0.0693(16) 0.101(7) Uiso 0.50 d PG 1
O7Z O 0.8960(34) 0.7015(24) 0.0800(32) 0.256(15) Uiso 0.50 d P 1
C8Z C 0.9584(33) 0.7533(28) 0.1493(35) 0.167(14) Uiso 0.50 d P 1
C9Z C 0.5125(27) 0.4747(20) -0.1171(26) 0.149(11) Uiso 0.50 d P 1
C1Y C 0.8334(16) 0.6212(16) 0.0036(19) 0.158(12) Uiso 0.50 d PG 2
C2Y C 0.7441(19) 0.5576(13) -0.0583(16) 0.139(11) Uiso 0.50 d PG 2
C3Y C 0.6693(14) 0.5591(12) -0.0436(16) 0.149(12) Uiso 0.50 d PG 2
C4Y C 0.6839(15) 0.6241(15) 0.0330(18) 0.126(9) Uiso 0.50 d PG 2
C5Y C 0.7733(18) 0.6877(12) 0.0949(15) 0.112(8) Uiso 0.50 d PG 2
C6Y C 0.8480(14) 0.6863(13) 0.0802(17) 0.141(11) Uiso 0.50 d PG 2
C8Y C 0.5625(27) 0.4813(20) -0.1277(26) 0.144(10) Uiso 0.50 d P 2
C9Y C 0.9195(29) 0.7729(23) 0.1529(28) 0.150(12) Uiso 0.50 d P 2

loop_
_atom_type_symbol
_atom_type_description
_atom_type_scat_dispersion_real
_atom_type_scat_dispersion_imag
_atom_type_scat_source
C C 0.0181 0.0091 'International Tables Vol C Tables 4.2.6.8 and 6.1.1.4'
H H 0.0000 0.0000 'International Tables Vol C Tables 4.2.6.8 and 6.1.1.4'
O O 0.0492 0.0322 'International Tables Vol C Tables 4.2.6.8 and 6.1.1.4'

loop_
_geom_angle_atom_site_label_1
_geom_angle_atom_site_label_2
_geom_angle_atom_site_label_3
_geom_angle
_geom_angle_site_symmetry_1
_geom_angle_site_symmetry_3
C59 O1 C2 117.8(6) . .
O1 C2 C3 112.8(7) . .
O4 C3 C2 107.8(7) . .
C5 O4 C3 112.5(6) . .
C10 C5 C6 121.3(7) . .
C10 C5 O4 118.7(7) . .
C6 C5 O4 120.0(7) . .
C5 C6 C7 116.6(7) . .
C5 C6 C79 120.7(7) . .
C7 C6 C79 122.7(7) . .
C8 C7 C6 123.6(7) . .
C7 C8 C9 117.3(7) . .
C7 C8 C73 121.8(7) . .
C9 C8 C73 120.8(6) . .
C10 C9 C8 120.3(7) . .
C10 C9 O21 120.0(7) . .
C8 C9 O21 119.4(6) . .
C5 C10 C9 120.5(7) . .
C5 C10 O11 120.1(7) . .
C9 C10 O11 119.3(7) . .
C10 O11 C12 114.7(6) . .
O11 C12 C13 109.1(7) . .
C18 C13 C14 118.3(7) . .
C18 C13 C12 122.7(7) . .
C14 C13 C12 118.9(7) . .
C15 C14 C13 120.8(8) . .
C14 C15 C16 120.2(9) . .
C15 C16 C17 120.2(8) . .
C16 C17 C18 118.7(7) . .
C16 C17 C19 118.3(7) . .
C18 C17 C19 123.0(7) . .
C13 C18 C17 121.7(7) . .
O20 C19 C17 110.2(7) . .
C50 O20 C19 114.1(6) 2_657 .
C9 O21 C22 117.7(6) . .
O21 C22 C23 112.5(8) . .
C22 C23 O24 108.2(7) . .
C25 O24 C23 113.3(6) . .
C30 C25 O24 119.6(7) . .
C30 C25 C26 121.1(7) . .
O24 C25 C26 119.4(6) . .
C27 C26 C25 116.7(7) . .
C27 C26 C73 124.4(7) . .
C25 C26 C73 118.8(6) . .
C26 C27 C28 123.4(7) . .
C29 C28 C27 117.4(7) . .
C29 C28 C67 118.5(7) . .
C27 C28 C67 124.1(7) . .
C30 C29 C28 121.1(7) . .
C30 C29 O41 118.4(7) . .
C28 C29 O41 120.3(7) . .
C29 C30 C25 120.2(7) . .
C29 C30 O31 120.0(7) . .
C25 C30 O31 119.6(6) . .
C30 O31 C32 113.5(6) . .
O31 C32 C33 109.8(6) . .
C38 C33 C34 117.9(7) . .
C38 C33 C32 124.1(7) . .
C34 C33 C32 117.9(7) . .
C35 C34 C33 120.2(8) . .
C34 C35 C36 120.5(8) . .
C37 C36 C35 120.1(8) . .
C38 C37 C36 119.0(7) . .
C38 C37 C39 123.3(7) . .
C36 C37 C39 117.7(7) . .
C37 C38 C33 122.2(7) . .
O40 C39 C37 109.5(6) . .
C60 O40 C39 115.1(6) 2_657 .
C29 O41 C42 113.1(6) . .
O41 C42 C43 108.6(7) . .
O44 C43 C42 112.6(7) . .
C45 O44 C43 116.5(6) . .
C46 C45 O44 120.8(7) . .
C46 C45 C50 120.1(7) . .
O44 C45 C50 118.9(7) . .
C45 C46 C47 117.3(7) . .
C45 C46 C67 121.0(7) . .
C47 C46 C67 121.7(7) . .
C48 C47 C46 123.8(7) . .
C47 C48 C49 116.6(7) . .
C47 C48 C61 122.7(7) . .
C49 C48 C61 120.7(6) . .
C50 C49 C48 121.5(7) . .
C50 C49 O51 118.6(7) . .
C48 C49 O51 119.9(6) . .
C49 C50 O20 119.7(7) . 2_657
C49 C50 C45 120.3(7) . .
O20 C50 C45 119.9(7) 2_657 .
C49 O51 C52 111.8(6) . .
O51 C52 C53 109.5(7) . .
O54 C53 C52 113.4(7) . .
C55 O54 C53 119.0(6) . .
C60 C55 C56 121.0(7) . .
C60 C55 O54 119.2(6) . .
C56 C55 O54 119.6(6) . .
C57 C56 C55 117.4(7) . .
C57 C56 C61 121.9(7) . .
C55 C56 C61 120.6(6) . .
C56 C57 C58 123.3(7) . .
C57 C58 C59 117.6(7) . .
C57 C58 C79 121.4(7) . .
C59 C58 C79 121.0(7) . .
O1 C59 C60 120.1(7) . .
O1 C59 C58 120.2(7) . .
C60 C59 C58 119.5(7) . .
C55 C60 C59 121.0(7) . .
C55 C60 O40 120.5(7) . 2_657
C59 C60 O40 118.5(6) . 2_657
C62 C61 C56 113.8(6) . .
C62 C61 C48 112.5(6) . .
C56 C61 C48 111.4(6) . .
C61 C62 C63 113.5(6) . .
C64 C63 C62 114.7(7) . .
C63 C64 C65 114.1(9) . .
C66 C65 C64 116.0(11) . .
C68 C67 C46 112.7(6) . .
C68 C67 C28 114.5(6) . .
C46 C67 C28 109.8(6) . .
C67 C68 C69 111.7(7) . .
C68 C69 C70 115.6(10) . .
C71 C70 C69 122.2(15) . .
C70 C71 C72 110.4(20) . .
C74 C73 C8 113.0(6) . .
C74 C73 C26 113.4(6) . .
C8 C73 C26 109.3(6) . .
C75 C74 C73 114.1(6) . .
C76 C75 C74 115.0(7) . .
C77 C76 C75 115.4(7) . .
C76 C77 C78 114.3(8) . .
C80 C79 C6 112.8(6) . .
C80 C79 C58 113.3(6) . .
C6 C79 C58 110.6(6) . .
C81 C80 C79 115.4(7) . .
C80 C81 C82 111.2(8) . .
C83 C82 C81 114.4(10) . .
C82 C83 C84 110.8(11) . .
C3S C2S C7S 116.6(9) . .
C3S C2S C1S 122.9(9) . .
C7S C2S C1S 120.5(9) . .
C4S C3S C2S 124.2(10) . .
C3S C4S C5S 120.5(10) . .
C4S C5S C6S 120.8(9) . .
C4S C5S O8S 117.7(9) . .
C6S C5S O8S 121.5(8) . .
C5S C6S C7S 117.9(9) . .
C2S C7S C6S 120.0(9) . .
C5S O8S C9S 118.6(8) . .
C5G C1G C4G 153.9(45) 2_657 2_657
C5G C1G C2G 17.5(26) 2_657 .
C4G C1G C2G 171.4(19) 2_657 .
C5G C1G C6G 103.2(25) 2_657 .
C4G C1G C6G 51.8(19) 2_657 .
C2G C1G C6G 120.0 . .
C5G C1G O7G 133.6(34) 2_657 .
C4G C1G O7G 71.4(14) 2_657 .
C2G C1G O7G 116.9(12) . .
C6G C1G O7G 123.1(12) . .
C5G C1G C6G 32.9(23) 2_657 2_657
C4G C1G C6G 122.2(21) 2_657 2_657
C2G C1G C6G 49.5(5) . 2_657
C6G C1G C6G 70.5(5) . 2_657
O7G C1G C6G 166.3(13) . 2_657
C5G C2G C6G 71.4(10) 2_657 2_657
C5G C2G C3G 111.8(11) 2_657 .
C6G C2G C3G 40.4(6) 2_657 .
C5G C2G C1G 8.6(12) 2_657 .
C6G C2G C1G 79.6(6) 2_657 .
C3G C2G C1G 120.0 . .
C6G C3G C2G 68.2(12) 2_657 .
C6G C3G C4G 51.8(12) 2_657 .
C2G C3G C4G 120.0 . .
C6G C3G C5G 41.3(11) 2_657 2_657
C2G C3G C5G 26.9(7) . 2_657
C4G C3G C5G 93.1(7) . 2_657
C1G C4G C6G 85.2(15) 2_657 2_657
C1G C4G C5G 8.6(13) 2_657 .
C6G C4G C5G 77.1(7) 2_657 .
C1G C4G C3G 128.2(13) 2_657 .
C6G C4G C3G 43.0(7) 2_657 .
C5G C4G C3G 120.0 . .
C1G C4G O7G 69.9(12) 2_657 2_657
C6G C4G O7G 154.8(15) 2_657 2_657
C5G C4G O7G 78.2(11) . 2_657
C3G C4G O7G 161.6(11) . 2_657
C1G C4G C8G 116.9(13) 2_657 2_657
C6G C4G C8G 157.6(14) 2_657 2_657
C5G C4G C8G 125.2(9) . 2_657
C3G C4G C8G 114.8(9) . 2_657
O7G C4G C8G 47.0(7) 2_657 2_657
C1G C5G C2G 153.9(45) 2_657 2_657
C1G C5G C4G 17.5(25) 2_657 .
C2G C5G C4G 171.4(23) 2_657 .
C1G C5G C6G 136.6(24) 2_657 .
C2G C5G C6G 68.2(22) 2_657 .
C4G C5G C6G 120.0 . .
C1G C5G C6G 59.8(22) 2_657 2_657
C2G C5G C6G 145.0(25) 2_657 2_657
C4G C5G C6G 43.0(7) . 2_657
C6G C5G C6G 77.0(7) . 2_657
C1G C5G O7G 35.4(27) 2_657 2_657
C2G C5G O7G 119.4(19) 2_657 2_657
C4G C5G O7G 52.2(8) . 2_657
C6G C5G O7G 171.9(8) . 2_657
C6G C5G O7G 95.2(10) 2_657 2_657
C1G C5G C3G 162.5(35) 2_657 2_657
C2G C5G C3G 41.3(13) 2_657 2_657
C4G C5G C3G 146.8(11) . 2_657
C6G C5G C3G 26.9(11) . 2_657
C6G C5G C3G 103.8(13) 2_657 2_657
O7G C5G C3G 160.6(10) 2_657 2_657
C3G C6G C4G 85.2(18) 2_657 2_657
C3G C6G C2G 71.3(17) 2_657 2_657
C4G C6G C2G 156.3(14) 2_657 2_657
C3G C6G C1G 128.2(27) 2_657 .
C4G C6G C1G 43.0(15) 2_657 .
C2G C6G C1G 160.3(13) 2_657 .
C3G C6G C5G 111.8(27) 2_657 .
C4G C6G C5G 162.8(15) 2_657 .
C2G C6G C5G 40.4(13) 2_657 .
C1G C6G C5G 120.0 . .
C3G C6G C5G 145.0(28) 2_657 2_657
C4G C6G C5G 59.9(12) 2_657 2_657
C2G C6G C5G 143.3(15) 2_657 2_657
C1G C6G C5G 17.0(7) . 2_657
C5G C6G C5G 103.0(7) . 2_657
C3G C6G C1G 122.2(30) 2_657 2_657
C4G C6G C1G 152.2(19) 2_657 2_657
C2G C6G C1G 50.9(14) 2_657 2_657
C1G C6G C1G 109.5(5) . 2_657
C5G C6G C1G 10.6(5) . 2_657
C5G C6G C1G 92.5(9) 2_657 2_657
C3G C6G C6G 167.0(29) 2_657 2_657
C4G C6G C6G 107.1(15) 2_657 2_657
C2G C6G C6G 96.1(13) 2_657 2_657
C1G C6G C6G 64.2(6) . 2_657
C5G C6G C6G 55.8(6) . 2_657
C5G C6G C6G 47.2(4) 2_657 2_657
C1G C6G C6G 45.3(5) 2_657 2_657
C8G O7G C1G 114.3(14) . .
C8G O7G C4G 75.7(11) . 2_657
C1G O7G C4G 38.7(10) . 2_657
C8G O7G C5G 125.2(13) . 2_657
C1G O7G C5G 11.0(10) . 2_657
C4G O7G C5G 49.5(6) 2_657 2_657
O7G C8G C4G 57.3(11) . 2_657
C6Z C1Z C2Z 120.0 . .
C1Z C2Z C3Z 120.0 . .
O7Z C3Z C4Z 124.5(23) . .
O7Z C3Z C2Z 115.4(23) . .
C4Z C3Z C2Z 120.0 . .
C3Z C4Z C5Z 120.0 . .
C4Z C5Z C6Z 120.0 . .
C1Z C6Z C5Z 120.0 . .
C1Z C6Z C9Z 126.1(21) . .
C5Z C6Z C9Z 113.8(21) . .
C8Z O7Z C3Z 145.6(49) . .
C2Y C1Y C6Y 120.0 . .
C3Y C2Y C1Y 120.0 . .
C2Y C3Y C4Y 120.0 . .
C2Y C3Y C8Y 115.6(19) . .
C4Y C3Y C8Y 124.3(19) . .
C5Y C4Y C3Y 120.0 . .
C6Y C5Y C4Y 120.0 . .
C5Y C6Y C1Y 120.0 . .
C5Y C6Y C9Y 98.3(22) . .
C1Y C6Y C9Y 140.8(21) . .

loop_
_geom_bond_atom_site_label_1
_geom_bond_atom_site_label_2
_geom_bond_distance
_geom_bond_site_symmetry_2
O1 C59 1.386(9) .
O1 C2 1.424(10) .
C2 C3 1.515(11) .
C3 O4 1.447(10) .
O4 C5 1.396(9) .
C5 C10 1.371(10) .
C5 C6 1.392(10) .
C6 C7 1.389(10) .
C6 C79 1.525(10) .
C7 C8 1.384(10) .
C8 C9 1.394(10) .
C8 C73 1.534(10) .
C9 C10 1.380(10) .
C9 O21 1.400(9) .
C10 O11 1.398(9) .
O11 C12 1.426(9) .
C12 C13 1.487(11) .
C13 C18 1.375(10) .
C13 C14 1.392(11) .
C14 C15 1.362(12) .
C15 C16 1.383(12) .
C16 C17 1.380(11) .
C17 C18 1.386(10) .
C17 C19 1.500(11) .
C19 O20 1.424(10) .
O20 C50 1.397(9) 2_657
O21 C22 1.440(11) .
C22 C23 1.448(12) .
C23 O24 1.472(10) .
O24 C25 1.381(9) .
C25 C30 1.376(10) .
C25 C26 1.413(10) .
C26 C27 1.383(10) .
C26 C73 1.539(10) .
C27 C28 1.397(10) .
C28 C29 1.390(10) .
C28 C67 1.536(10) .
C29 C30 1.376(10) .
C29 O41 1.396(9) .
C30 O31 1.385(9) .
O31 C32 1.421(9) .
C32 C33 1.492(11) .
C33 C38 1.376(10) .
C33 C34 1.403(10) .
C34 C35 1.370(11) .
C35 C36 1.377(11) .
C36 C37 1.381(11) .
C37 C38 1.372(10) .
C37 C39 1.493(11) .
C39 O40 1.435(9) .
O40 C60 1.392(9) 2_657
O41 C42 1.438(10) .
C42 C43 1.500(12) .
C43 O44 1.436(10) .
O44 C45 1.390(9) .
C45 C46 1.383(11) .
C45 C50 1.396(11) .
C46 C47 1.399(10) .
C46 C67 1.531(10) .
C47 C48 1.381(10) .
C48 C49 1.386(10) .
C48 C61 1.545(10) .
C49 C50 1.374(10) .
C49 O51 1.385(9) .
C50 O20 1.397(9) 2_657
O51 C52 1.444(10) .
C52 C53 1.493(12) .
C53 O54 1.403(10) .
O54 C55 1.396(8) .
C55 C60 1.359(10) .
C55 C56 1.390(10) .
C56 C57 1.377(10) .
C56 C61 1.529(10) .
C57 C58 1.392(10) .
C58 C59 1.395(10) .
C58 C79 1.540(10) .
C59 C60 1.393(10) .
C60 O40 1.392(9) 2_657
C61 C62 1.523(10) .
C62 C63 1.516(11) .
C63 C64 1.503(12) .
C64 C65 1.536(15) .
C65 C66 1.47(2) .
C67 C68 1.524(11) .
C68 C69 1.529(12) .
C69 C70 1.52(2) .
C70 C71 1.39(2) .
C71 C72 1.49(3) .
C73 C74 1.527(10) .
C74 C75 1.514(10) .
C75 C76 1.504(11) .
C76 C77 1.483(11) .
C77 C78 1.502(13) .
C79 C80 1.517(11) .
C80 C81 1.507(12) .
C81 C82 1.529(13) .
C82 C83 1.46(2) .
C83 C84 1.59(2) .
C1S C2S 1.512(14) .
C2S C3S 1.345(13) .
C2S C7S 1.404(13) .
C3S C4S 1.331(13) .
C4S C5S 1.344(12) .
C5S C6S 1.368(12) .
C5S O8S 1.369(11) .
C6S C7S 1.426(12) .
O8S C9S 1.465(13) .
C1G C5G 0.47(2) 2_657
C1G C4G 0.95(3) 2_657
C1G C2G 1.39 .
C1G C6G 1.39 .
C1G O7G 1.43(2) .
C1G C6G 1.76(2) 2_657
C2G C5G 0.95(2) 2_657
C2G C6G 1.36(2) 2_657
C2G C3G 1.39 .
C3G C6G 0.951(14) 2_657
C3G C4G 1.39 .
C3G C5G 1.95(2) 2_657
C4G C1G 0.951(14) 2_657
C4G C6G 1.10(2) 2_657
C4G C5G 1.39 .
C4G O7G 1.44(2) 2_657
C4G C8G 1.662(14) 2_657
C5G C1G 0.47(2) 2_657
C5G C2G 0.95(2) 2_657
C5G C6G 1.39 .
C5G C6G 1.57(2) 2_657
C5G O7G 1.79(2) 2_657
C5G C3G 1.95(3) 2_657
C6G C3G 0.951(15) 2_657
C6G C4G 1.10(3) 2_657
C6G C2G 1.36(3) 2_657
C6G C5G 1.57(2) 2_657
C6G C1G 1.76(2) 2_657
C6G C6G 1.845(15) 2_657
O7G C8G 1.25(2) .
O7G C4G 1.44(2) 2_657
O7G C5G 1.79(2) 2_657
C8G C4G 1.66(2) 2_657
C1Z C6Z 1.39 .
C1Z C2Z 1.39 .
C2Z C3Z 1.39 .
C3Z O7Z 1.43(5) .
C3Z C4Z 1.39 .
C4Z C5Z 1.39 .
C5Z C6Z 1.39 .
C6Z C9Z 1.49(4) .
O7Z C8Z 1.11(5) .
C1Y C2Y 1.39 .
C1Y C6Y 1.39 .
C2Y C3Y 1.39 .
C3Y C4Y 1.39 .
C3Y C8Y 1.69(4) .
C4Y C5Y 1.39 .
C5Y C6Y 1.39 .
C6Y C9Y 1.54(4) .
